data_1570568
loop_
_publ_author_name
'Ciomaga Hatnean, Vasile Cristian'
'Pui, Aurel'
'Simonov, Arkadiy'
'Ciomaga Hatnean, Monica'

_publ_section_title
;
 Crystal Growth of the R2SiO5 Compounds (R = Dy, Ho, and Er) by the
 Floating Zone Method Using a Laser-Diode-Heated Furnace
;
_journal_issue 12
_journal_name_full Crystals
_journal_page_first 1687
_journal_paper_doi 10.3390/cryst13121687
_journal_volume 13
_journal_year 2023
_chemical_formula_moiety 'Dy2 O5 Si'
_chemical_formula_sum 'Dy2 O5 Si'
_chemical_formula_weight 433.09
_space_group_crystal_system monoclinic
_space_group_IT_number 15
_space_group_name_Hall '-I 2ya'
_space_group_name_H-M_alt 'I 1 2/a 1'
_atom_sites_solution_hydrogens .
_atom_sites_solution_primary dual
_audit_contact_author_name
;
;
_audit_creation_date 2023-12-07
_audit_creation_method
;
Olex2 1.3
(compiled 2020.11.12 svn.r5f609507 for OlexSys, GUI svn.r6408)
;
_cell_angle_alpha 90.0
_cell_angle_beta 102.739(2)
_cell_angle_gamma 90.0
_cell_formula_units_Z 8
_cell_length_a 10.4642(2)
_cell_length_b 6.74981(13)
_cell_length_c 12.5396(3)
_cell_measurement_reflns_used 8942
_cell_measurement_temperature 293(2)
_cell_measurement_theta_max 29.5713
_cell_measurement_theta_min 4.5940
_cell_volume 863.89(3)
_computing_cell_refinement
;
CrysAlisPro, Agilent Technologies,
Version 1.171.36.20 (release 27-06-2012 CrysAlis171 .NET)
(compiled Jul 11 2012,15:38:31)
;
_computing_data_collection
;
CrysAlisPro, Agilent Technologies,
Version 1.171.36.20 (release 27-06-2012 CrysAlis171 .NET)
(compiled Jul 11 2012,15:38:31)
;
_computing_data_reduction
;
CrysAlisPro, Agilent Technologies,
Version 1.171.36.20 (release 27-06-2012 CrysAlis171 .NET)
(compiled Jul 11 2012,15:38:31)
;
_computing_molecular_graphics 'Olex2 1.3 (Dolomanov et al., 2009)'
_computing_publication_material 'Olex2 1.3 (Dolomanov et al., 2009)'
_computing_structure_refinement 'SHELXL 2018/3 (Sheldrick, 2015)'
_computing_structure_solution 'SHELXT  (Sheldrick, 2015)'
_diffrn_ambient_temperature 293
_diffrn_detector_area_resol_mean 8.1188
_diffrn_measured_fraction_theta_full 0.995
_diffrn_measured_fraction_theta_max 0.940
_diffrn_measurement_details
;
#__ type_ start__ end____ width___ exp.time_
  1 omega  -32.00   61.00   1.0000  100.0000
omega____ theta____ kappa____ phi______ frames
    -       -7.9235   57.0000  120.0000 93

#__ type_ start__ end____ width___ exp.time_
  2 omega  -59.00   11.00   1.0000  100.0000
omega____ theta____ kappa____ phi______ frames
    -       -7.9235  -57.0000 -180.0000 70

#__ type_ start__ end____ width___ exp.time_
  3 omega  -76.00   14.00   1.0000  100.0000
omega____ theta____ kappa____ phi______ frames
    -       -7.9235  -57.0000  -30.0000 90

#__ type_ start__ end____ width___ exp.time_
  4 omega  -25.00   45.00   1.0000  100.0000
omega____ theta____ kappa____ phi______ frames
    -        6.0485  -99.0000  -90.0000 70

#__ type_ start__ end____ width___ exp.time_
  5 omega  -25.00   45.00   1.0000  100.0000
omega____ theta____ kappa____ phi______ frames
    -        6.0485  -99.0000   30.0000 70

#__ type_ start__ end____ width___ exp.time_
  6 omega  -18.00   75.00   1.0000  100.0000
omega____ theta____ kappa____ phi______ frames
    -        6.0485   57.0000   90.0000 93

#__ type_ start__ end____ width___ exp.time_
  7 omega  -25.00   45.00   1.0000  100.0000
omega____ theta____ kappa____ phi______ frames
    -        6.0485  -99.0000  120.0000 70

#__ type_ start__ end____ width___ exp.time_
  8 omega  -18.00   75.00   1.0000  100.0000
omega____ theta____ kappa____ phi______ frames
    -        6.0485   57.0000 -150.0000 93

#__ type_ start__ end____ width___ exp.time_
  9 omega  -32.00   61.00   1.0000  100.0000
omega____ theta____ kappa____ phi______ frames
    -       -7.9235   57.0000  -60.0000 93

#__ type_ start__ end____ width___ exp.time_
 10 omega  -25.00   45.00   1.0000  100.0000
omega____ theta____ kappa____ phi______ frames
    -        6.0485  -99.0000 -150.0000 70

#__ type_ start__ end____ width___ exp.time_
 11 omega  -31.00   63.00   1.0000  100.0000
omega____ theta____ kappa____ phi______ frames
    -       -7.9235   38.0000   60.0000 94

#__ type_ start__ end____ width___ exp.time_
 12 omega  -25.00   13.00   1.0000  100.0000
omega____ theta____ kappa____ phi______ frames
    -       -7.9235  -99.0000 -150.0000 38

#__ type_ start__ end____ width___ exp.time_
 13 omega  -25.00   31.00   1.0000  100.0000
omega____ theta____ kappa____ phi______ frames
    -       -7.9235  -99.0000  -90.0000 56
;
_diffrn_measurement_device_type 'Xcalibur, Onyx'
_diffrn_measurement_method '\w scans'
_diffrn_orient_matrix_UB_11 0.0547478000
_diffrn_orient_matrix_UB_12 0.0255137000
_diffrn_orient_matrix_UB_13 0.0420854000
_diffrn_orient_matrix_UB_21 -0.0233949000
_diffrn_orient_matrix_UB_22 0.0987141000
_diffrn_orient_matrix_UB_23 -0.0005883000
_diffrn_orient_matrix_UB_31 -0.0358418000
_diffrn_orient_matrix_UB_32 -0.0254501000
_diffrn_orient_matrix_UB_33 0.0398913000
_diffrn_radiation_monochromator graphite
_diffrn_radiation_type 'Mo K\a'
_diffrn_radiation_wavelength 0.71073
_diffrn_reflns_av_R_equivalents 0.0463
_diffrn_reflns_av_unetI/netI 0.0230
_diffrn_reflns_Laue_measured_fraction_full 0.995
_diffrn_reflns_Laue_measured_fraction_max 0.940
_diffrn_reflns_limit_h_max 13
_diffrn_reflns_limit_h_min -14
_diffrn_reflns_limit_k_max 9
_diffrn_reflns_limit_k_min -9
_diffrn_reflns_limit_l_max 16
_diffrn_reflns_limit_l_min -16
_diffrn_reflns_number 14350
_diffrn_reflns_point_group_measured_fraction_full 0.995
_diffrn_reflns_point_group_measured_fraction_max 0.940
_diffrn_reflns_theta_full 25.242
_diffrn_reflns_theta_max 29.637
_diffrn_reflns_theta_min 4.603
_diffrn_source 'Enhance (Mo) X-ray Source'
_exptl_absorpt_coefficient_mu 34.516
_exptl_absorpt_correction_T_max 1.00000
_exptl_absorpt_correction_T_min 0.33007
_exptl_absorpt_correction_type multi-scan
_exptl_absorpt_process_details
;
CrysAlisPro, Agilent Technologies,
Version 1.171.36.20 (release 27-06-2012 CrysAlis171 .NET)
(compiled Jul 11 2012,15:38:31)
Empirical absorption correction using spherical harmonics,
 implemented in SCALE3 ABSPACK scaling algorithm.
;
_exptl_crystal_colour 'clear yellow'
_exptl_crystal_colour_lustre clear
_exptl_crystal_colour_modifier .
_exptl_crystal_colour_primary yellow
_exptl_crystal_density_diffrn 6.660
_exptl_crystal_description block
_exptl_crystal_F_000 1488
_exptl_crystal_preparation 'Broken piece'
_exptl_crystal_recrystallization_method 'Laser-heated floating zone furnace'
_exptl_crystal_size_max 0.04
_exptl_crystal_size_mid 0.04
_exptl_crystal_size_min 0.04
_refine_diff_density_max 2.826
_refine_diff_density_min -2.336
_refine_diff_density_rms 0.447
_refine_ls_extinction_coef 0.00040(5)
_refine_ls_extinction_expression Fc^*^=kFc[1+0.001xFc^2^\l^3^/sin(2\q)]^-1/4^
_refine_ls_extinction_method 'SHELXL-2018/3 (Sheldrick 2018)'
_refine_ls_goodness_of_fit_ref 1.168
_refine_ls_hydrogen_treatment undef
_refine_ls_matrix_type full
_refine_ls_number_parameters 74
_refine_ls_number_reflns 1152
_refine_ls_number_restraints 0
_refine_ls_restrained_S_all 1.168
_refine_ls_R_factor_all 0.0329
_refine_ls_R_factor_gt 0.0269
_refine_ls_shift/su_max 0.001
_refine_ls_shift/su_mean 0.000
_refine_ls_structure_factor_coef Fsqd
_refine_ls_weighting_details 'w=1/[\s^2^(Fo^2^)+(0.0270P)^2^+20.4173P] where P=(Fo^2^+2Fc^2^)/3'
_refine_ls_weighting_scheme calc
_refine_ls_wR_factor_gt 0.0561
_refine_ls_wR_factor_ref 0.0603
_reflns_Friedel_coverage 0.000
_reflns_Friedel_fraction_full .
_reflns_Friedel_fraction_max .
_reflns_number_gt 1016
_reflns_number_total 1152
_reflns_threshold_expression 'I > 2\s(I)'
_cod_data_source_file Dy2SiO5_24042023.cif
_cod_data_source_block dy2sio5_24042023
_cod_database_code 1570568
_shelx_shelxl_version_number 2018/3
_chemical_oxdiff_formula 'Dy2 Si O5'
_shelx_space_group_comment
;
The symmetry employed for this shelxl refinement is uniquely defined
by the following loop, which should always be used as a source of
symmetry information in preference to the above space-group names.
They are only intended as comments.
;
_cell_oxdiff_angle_alpha 90.005(3)
_cell_oxdiff_angle_beta 102.731(3)
_cell_oxdiff_angle_gamma 89.996(3)
_cell_oxdiff_length_a 10.4640(3)
_cell_oxdiff_length_b 6.7497(2)
_cell_oxdiff_length_c 12.5397(4)
_cell_oxdiff_measurement_reflns_used 8944
_cell_oxdiff_volume 863.89(5)
_shelx_estimated_absorpt_t_max 0.339
_shelx_estimated_absorpt_t_min 0.339
_reflns_odcompleteness_completeness 99.37
_reflns_odcompleteness_iscentric 1
_reflns_odcompleteness_theta 26.32
_olex2_refinement_description
;
;
_olex2_exptl_crystal_mounting_method 'Mitegen loop in oil'
_olex2_submission_special_instructions 'No special instructions were received'

loop_
_space_group_symop_operation_xyz
'x, y, z'
'-x+1/2, y, -z'
'x+1/2, y+1/2, z+1/2'
'-x+1, y+1/2, -z+1/2'
'-x, -y, -z'
'x-1/2, -y, z'
'-x+1/2, -y+1/2, -z+1/2'
'x, -y+1/2, z+1/2'

loop_
_atom_site_label
_atom_site_type_symbol
_atom_site_fract_x
_atom_site_fract_y
_atom_site_fract_z
_atom_site_U_iso_or_equiv
_atom_site_adp_type
_atom_site_occupancy
_atom_site_site_symmetry_order
_atom_site_calc_flag
_atom_site_refinement_flags_posn
_atom_site_refinement_flags_adp
_atom_site_refinement_flags_occupancy
_atom_site_disorder_assembly
_atom_site_disorder_group
Dy01 Dy 0.80746(3) 0.37576(5) 0.64171(3) 0.00992(13) Uani 1 1 d . . . . .
Dy02 Dy 0.42763(3) 0.25446(5) 0.46295(3) 0.00940(13) Uani 1 1 d . . . . .
Si03 Si 0.62717(19) 0.5897(3) 0.81909(16) 0.0090(4) Uani 1 1 d . . . . .
O004 O 0.6214(5) 0.4046(8) 0.5182(4) 0.0113(10) Uani 1 1 d . . . . .
O005 O 0.7001(5) 0.7859(7) 0.8820(4) 0.0113(10) Uani 1 1 d . . . . .
O006 O 0.5298(5) 0.6442(8) 0.7041(4) 0.0116(10) Uani 1 1 d . . . . .
O007 O 0.7392(5) 0.4333(8) 0.8005(4) 0.0136(11) Uani 1 1 d . . . . .
O008 O 0.5538(5) 0.4982(8) 0.9104(4) 0.0142(11) Uani 1 1 d . . . . .

loop_
_atom_site_aniso_label
_atom_site_aniso_U_11
_atom_site_aniso_U_22
_atom_site_aniso_U_33
_atom_site_aniso_U_23
_atom_site_aniso_U_13
_atom_site_aniso_U_12
Dy01 0.00958(19) 0.01102(19) 0.00926(19) 0.00141(12) 0.00224(12) 0.00029(12)
Dy02 0.0095(2) 0.00967(19) 0.00938(19) 0.00097(11) 0.00273(13) 0.00048(12)
Si03 0.0084(9) 0.0098(9) 0.0087(9) 0.0009(7) 0.0018(7) -0.0007(7)
O004 0.009(2) 0.014(3) 0.011(2) 0.000(2) 0.0018(19) 0.002(2)
O005 0.019(3) 0.003(2) 0.010(2) 0.0006(18) 0.001(2) -0.0027(19)
O006 0.009(2) 0.020(3) 0.005(2) 0.003(2) 0.0002(18) 0.001(2)
O007 0.013(3) 0.015(3) 0.016(3) 0.003(2) 0.010(2) 0.003(2)
O008 0.020(3) 0.012(2) 0.012(3) 0.002(2) 0.007(2) -0.004(2)

loop_
_atom_type_symbol
_atom_type_description
_atom_type_scat_dispersion_real
_atom_type_scat_dispersion_imag
_atom_type_scat_source
O O 0.0106 0.0060 'International Tables Vol C Tables 4.2.6.8 and 6.1.1.4'
Si Si 0.0817 0.0704 'International Tables Vol C Tables 4.2.6.8 and 6.1.1.4'
Dy Dy -0.1892 4.4098 'International Tables Vol C Tables 4.2.6.8 and 6.1.1.4'

loop_
_geom_angle_atom_site_label_1
_geom_angle_atom_site_label_2
_geom_angle_atom_site_label_3
_geom_angle
_geom_angle_site_symmetry_1
_geom_angle_site_symmetry_3
Dy01 Dy01 Dy01 131.744(16) 2_656 7_656
Dy01 Dy01 Dy02 165.747(16) 7_656 6_665
Dy01 Dy01 Dy02 64.425(9) 2_656 5_666
Dy01 Dy01 Dy02 58.499(9) 2_656 6_665
Dy02 Dy01 Dy01 74.669(12) 2_656 2_656
Dy02 Dy01 Dy01 106.809(14) 5_666 7_656
Dy02 Dy01 Dy01 127.338(16) 2_656 7_656
Dy02 Dy01 Dy02 125.562(13) 2_656 5_666
Dy02 Dy01 Dy02 61.505(11) 2_656 6_665
Dy02 Dy01 Dy02 66.878(11) 5_666 6_665
Si03 Dy01 Dy01 99.71(4) 7_656 2_656
Si03 Dy01 Dy01 61.61(3) 7_656 7_656
Si03 Dy01 Dy02 130.57(3) 7_656 6_665
Si03 Dy01 Dy02 70.30(3) 7_656 2_656
Si03 Dy01 Dy02 147.91(4) 7_656 5_666
O004 Dy01 Dy01 100.34(13) . 7_656
O004 Dy01 Dy01 40.12(13) . 2_656
O004 Dy01 Dy01 156.76(13) 2_656 7_656
O004 Dy01 Dy01 38.39(13) 2_656 2_656
O004 Dy01 Dy02 114.53(13) . 2_656
O004 Dy01 Dy02 87.08(13) 2_656 5_666
O004 Dy01 Dy02 41.22(14) . 5_666
O004 Dy01 Dy02 83.25(13) . 6_665
O004 Dy01 Dy02 37.44(13) 2_656 6_665
O004 Dy01 Dy02 40.39(13) 2_656 2_656
O004 Dy01 Si03 108.43(14) . 7_656
O004 Dy01 Si03 96.71(14) 2_656 7_656
O004 Dy01 O004 77.6(2) . 2_656
O004 Dy01 O005 79.15(19) 2_656 7_666
O004 Dy01 O005 79.79(19) . 7_666
O004 Dy01 O006 156.26(18) . 6_665
O004 Dy01 O007 101.46(19) . .
O004 Dy01 O007 94.89(19) . 7_656
O005 Dy01 Dy01 123.62(13) 7_666 7_656
O005 Dy01 Dy01 82.78(13) 7_666 2_656
O005 Dy01 Dy02 41.66(13) 7_666 5_666
O005 Dy01 Dy02 43.07(13) 7_666 6_665
O005 Dy01 Dy02 101.28(14) 7_666 2_656
O005 Dy01 Si03 169.96(14) 7_666 7_656
O006 Dy01 Dy01 101.32(13) 6_665 7_656
O006 Dy01 Dy01 116.35(12) 6_665 2_656
O006 Dy01 Dy02 78.13(13) 6_665 6_665
O006 Dy01 Dy02 42.94(12) 6_665 2_656
O006 Dy01 Dy02 137.53(14) 6_665 5_666
O006 Dy01 Si03 74.07(14) 6_665 7_656
O006 Dy01 O004 78.63(18) 6_665 2_656
O006 Dy01 O005 96.08(19) 6_665 7_666
O006 Dy01 O007 96.28(19) 6_665 7_656
O006 Dy01 O007 101.58(18) 6_665 .
O007 Dy01 Dy01 37.75(13) 7_656 7_656
O007 Dy01 Dy01 105.77(14) 7_656 2_656
O007 Dy01 Dy01 37.82(14) . 7_656
O007 Dy01 Dy01 141.35(14) . 2_656
O007 Dy01 Dy02 128.03(14) . 6_665
O007 Dy01 Dy02 156.29(13) 7_656 6_665
O007 Dy01 Dy02 98.66(13) 7_656 2_656
O007 Dy01 Dy02 125.29(13) 7_656 5_666
O007 Dy01 Dy02 143.96(14) . 2_656
O007 Dy01 Dy02 83.04(13) . 5_666
O007 Dy01 Si03 28.46(13) 7_656 7_656
O007 Dy01 Si03 97.39(14) . 7_656
O007 Dy01 O004 165.4(2) . 2_656
O007 Dy01 O004 119.02(18) 7_656 2_656
O007 Dy01 O005 86.32(19) . 7_666
O007 Dy01 O005 159.79(19) 7_656 7_666
O007 Dy01 O007 75.6(2) . 7_656
Dy01 Dy02 Dy01 57.075(11) 5_666 6_565
Dy01 Dy02 Dy01 118.495(11) 2_656 6_565
Dy01 Dy02 Dy01 104.148(10) 2_656 5_666
Dy01 Dy02 Dy02 63.727(11) 2_656 5_666
Dy01 Dy02 Dy02 70.889(11) 5_666 5_666
Dy02 Dy02 Dy01 54.768(10) 5_666 6_565
Si03 Dy02 Dy01 64.09(4) 4_546 6_565
Si03 Dy02 Dy01 109.19(4) 4_546 5_666
Si03 Dy02 Dy01 138.02(4) 4_546 2_656
Si03 Dy02 Dy02 104.19(4) 4_546 5_666
O004 Dy02 Dy01 91.00(12) 5_666 2_656
O004 Dy02 Dy01 107.66(13) . 5_666
O004 Dy02 Dy01 35.88(12) 5_666 6_565
O004 Dy02 Dy01 37.76(12) 5_666 5_666
O004 Dy02 Dy01 85.06(13) . 6_565
O004 Dy02 Dy01 41.71(13) . 2_656
O004 Dy02 Dy02 35.86(12) 5_666 5_666
O004 Dy02 Dy02 38.59(13) . 5_666
O004 Dy02 Si03 99.93(13) 5_666 4_546
O004 Dy02 Si03 102.68(14) . 4_546
O004 Dy02 O004 74.4(2) . 5_666
O004 Dy02 O005 147.60(18) . 3_444
O004 Dy02 O005 108.17(18) . 4_546
O004 Dy02 O005 71.89(17) 5_666 4_546
O004 Dy02 O005 74.87(17) 5_666 3_444
O004 Dy02 O006 78.82(18) . 5_666
O004 Dy02 O008 101.06(19) . 4_546
O004 Dy02 O008 83.56(19) . 8_554
O005 Dy02 Dy01 129.33(12) 3_444 2_656
O005 Dy02 Dy01 39.94(12) 3_444 5_666
O005 Dy02 Dy01 37.20(11) 4_546 6_565
O005 Dy02 Dy01 77.89(11) 4_546 5_666
O005 Dy02 Dy01 149.53(12) 4_546 2_656
O005 Dy02 Dy01 76.12(12) 3_444 6_565
O005 Dy02 Dy02 110.15(12) 3_444 5_666
O005 Dy02 Dy02 89.33(11) 4_546 5_666
O005 Dy02 Si03 92.61(13) 3_444 4_546
O005 Dy02 Si03 31.73(12) 4_546 4_546
O005 Dy02 O005 71.41(19) 3_444 4_546
O006 Dy02 Dy01 119.73(13) 5_666 6_565
O006 Dy02 Dy01 73.52(13) 5_666 5_666
O006 Dy02 Dy01 41.84(12) 5_666 2_656
O006 Dy02 Dy02 79.25(13) 5_666 5_666
O006 Dy02 Si03 176.11(14) 5_666 4_546
O006 Dy02 O004 83.92(18) 5_666 5_666
O006 Dy02 O005 87.82(17) 5_666 3_444
O006 Dy02 O005 151.31(17) 5_666 4_546
O006 Dy02 O008 74.32(18) 5_666 8_554
O008 Dy02 Dy01 142.88(13) 8_554 5_666
O008 Dy02 Dy01 94.31(12) 4_546 6_565
O008 Dy02 Dy01 119.18(13) 4_546 2_656
O008 Dy02 Dy01 159.69(13) 8_554 6_565
O008 Dy02 Dy01 60.67(13) 8_554 2_656
O008 Dy02 Dy01 136.23(13) 4_546 5_666
O008 Dy02 Dy02 121.99(13) 4_546 5_666
O008 Dy02 Dy02 120.11(13) 8_554 5_666
O008 Dy02 Si03 30.75(13) 4_546 4_546
O008 Dy02 Si03 102.20(13) 8_554 4_546
O008 Dy02 O004 151.66(18) 8_554 5_666
O008 Dy02 O004 129.64(17) 4_546 5_666
O008 Dy02 O005 121.21(18) 8_554 3_444
O008 Dy02 O005 61.93(16) 4_546 4_546
O008 Dy02 O005 106.38(18) 4_546 3_444
O008 Dy02 O005 133.30(17) 8_554 4_546
O008 Dy02 O006 145.61(18) 4_546 5_666
O008 Dy02 O008 71.5(2) 4_546 8_554
Dy02 Si03 Dy01 106.69(6) 4_556 7_656
O005 Si03 Dy01 130.7(2) . 7_656
O005 Si03 Dy02 56.42(19) . 4_556
O006 Si03 Dy01 115.4(2) . 7_656
O006 Si03 Dy02 120.0(2) . 4_556
O006 Si03 O005 112.3(3) . .
O006 Si03 O007 110.6(3) . .
O006 Si03 O008 114.2(3) . .
O007 Si03 Dy01 42.08(19) . 7_656
O007 Si03 Dy02 129.2(2) . 4_556
O007 Si03 O005 108.6(3) . .
O007 Si03 O008 108.6(3) . .
O008 Si03 Dy01 69.0(2) . 7_656
O008 Si03 Dy02 46.78(19) . 4_556
O008 Si03 O005 102.1(3) . .
Dy01 O004 Dy01 101.5(2) . 2_656
Dy01 O004 Dy02 140.8(3) . .
Dy01 O004 Dy02 106.7(2) 2_656 5_666
Dy01 O004 Dy02 101.0(2) . 5_666
Dy02 O004 Dy01 97.9(2) . 2_656
Dy02 O004 Dy02 105.6(2) . 5_666
Dy01 O005 Dy02 99.73(19) 7_666 4_556
Dy01 O005 Dy02 98.39(19) 7_666 3
Dy02 O005 Dy02 107.71(19) 3 4_556
Si03 O005 Dy01 137.7(3) . 7_666
Si03 O005 Dy02 116.6(3) . 3
Si03 O005 Dy02 91.9(2) . 4_556
Dy01 O006 Dy02 95.22(18) 6_565 5_666
Si03 O006 Dy01 133.3(3) . 6_565
Si03 O006 Dy02 131.3(3) . 5_666
Dy01 O007 Dy01 104.4(2) . 7_656
Si03 O007 Dy01 127.2(3) . .
Si03 O007 Dy01 109.5(3) . 7_656
Dy02 O008 Dy02 108.5(2) 4_556 8
Si03 O008 Dy02 102.5(3) . 4_556
Si03 O008 Dy02 148.8(3) . 8

loop_
_geom_bond_atom_site_label_1
_geom_bond_atom_site_label_2
_geom_bond_distance
_geom_bond_site_symmetry_2
Dy01 Dy01 3.4916(7) 2_656
Dy01 Dy01 3.6256(6) 7_656
Dy01 Dy02 3.7521(5) 6_665
Dy01 Dy02 3.5467(5) 5_666
Dy01 Dy02 3.4179(4) 2_656
Dy01 Si03 3.230(2) 7_656
Dy01 O004 2.296(5) 2_656
Dy01 O004 2.213(5) .
Dy01 O005 2.302(5) 7_666
Dy01 O006 2.289(5) 6_665
Dy01 O007 2.292(5) .
Dy01 O007 2.296(5) 7_656
Dy02 Dy02 3.6775(7) 5_666
Dy02 Si03 3.1188(19) 4_546
Dy02 O004 2.381(5) 5_666
Dy02 O004 2.236(5) .
Dy02 O005 2.383(5) 3_444
Dy02 O005 2.600(5) 4_546
Dy02 O006 2.338(5) 5_666
Dy02 O008 2.328(5) 4_546
Dy02 O008 2.339(5) 8_554
Si03 O005 1.641(5) .
Si03 O006 1.614(5) .
Si03 O007 1.632(5) .
Si03 O008 1.633(5) .

loop_
_geom_torsion_atom_site_label_1
_geom_torsion_atom_site_label_2
_geom_torsion_atom_site_label_3
_geom_torsion_atom_site_label_4
_geom_torsion
_geom_torsion_site_symmetry_1
_geom_torsion_site_symmetry_2
_geom_torsion_site_symmetry_3
_geom_torsion_site_symmetry_4
Dy01 Si03 O005 Dy01 170.0(3) 7_656 . . 7_666
Dy01 Si03 O005 Dy02 -83.3(2) 7_656 . . 4_556
Dy01 Si03 O005 Dy02 27.5(4) 7_656 . . 3
Dy01 Si03 O006 Dy01 78.2(4) 7_656 . . 6_565
Dy01 Si03 O006 Dy02 -95.3(4) 7_656 . . 5_666
Dy01 Si03 O007 Dy01 126.9(5) 7_656 . . .
Dy01 Si03 O008 Dy02 141.5(2) 7_656 . . 4_556
Dy01 Si03 O008 Dy02 -46.7(5) 7_656 . . 8
Dy02 Si03 O005 Dy01 -106.7(5) 4_556 . . 7_666
Dy02 Si03 O005 Dy02 110.9(3) 4_556 . . 3
Dy02 Si03 O006 Dy01 -51.6(5) 4_556 . . 6_565
Dy02 Si03 O006 Dy02 134.9(3) 4_556 . . 5_666
Dy02 Si03 O007 Dy01 69.5(3) 4_556 . . 7_656
Dy02 Si03 O007 Dy01 -163.67(19) 4_556 . . .
Dy02 Si03 O008 Dy02 171.8(8) 4_556 . . 8
O005 Si03 O006 Dy01 -114.7(4) . . . 6_565
O005 Si03 O006 Dy02 71.9(4) . . . 5_666
O005 Si03 O007 Dy01 130.8(3) . . . 7_656
O005 Si03 O007 Dy01 -102.3(4) . . . .
O005 Si03 O008 Dy02 -175.9(6) . . . 8
O005 Si03 O008 Dy02 12.3(3) . . . 4_556
O006 Si03 O005 Dy01 5.4(5) . . . 7_666
O006 Si03 O005 Dy02 -137.1(3) . . . 3
O006 Si03 O005 Dy02 112.1(2) . . . 4_556
O006 Si03 O007 Dy01 21.4(5) . . . .
O006 Si03 O007 Dy01 -105.5(3) . . . 7_656
O006 Si03 O008 Dy02 62.6(7) . . . 8
O006 Si03 O008 Dy02 -109.2(3) . . . 4_556
O007 Si03 O005 Dy01 128.0(4) . . . 7_666
O007 Si03 O005 Dy02 -14.4(4) . . . 3
O007 Si03 O005 Dy02 -125.3(2) . . . 4_556
O007 Si03 O006 Dy01 123.9(4) . . . 6_565
O007 Si03 O006 Dy02 -49.6(5) . . . 5_666
O007 Si03 O008 Dy02 126.8(3) . . . 4_556
O007 Si03 O008 Dy02 -61.3(7) . . . 8
O008 Si03 O005 Dy01 -117.4(4) . . . 7_666
O008 Si03 O005 Dy02 100.1(3) . . . 3
O008 Si03 O005 Dy02 -10.7(3) . . . 4_556
O008 Si03 O006 Dy01 1.0(5) . . . 6_565
O008 Si03 O006 Dy02 -172.5(3) . . . 5_666
O008 Si03 O007 Dy01 20.6(4) . . . 7_656
O008 Si03 O007 Dy01 147.5(3) . . . .
